data_2207672
loop_
_publ_author_name
'Shu-Min Zhao'
'Tian-Xing Wu'

_publ_section_title
;
 <i>trans</i>-Diaqua(malonato)(1,10-phenanthroline)nickel(II)
 trihydrate
;
_journal_coeditor_code TK6278
_journal_issue 12
_journal_name_full 'Acta Crystallographica Section E'
_journal_page_first m2544
_journal_page_last m2545
_journal_paper_doi 10.1107/S1600536805035798
_journal_volume 61
_journal_year 2005
_chemical_formula_iupac '[Ni (C3 H2 O4) (C12 H8 N2) (H2 O)2], 3H2 O'
_chemical_formula_moiety 'C15 H14 N2 Ni O6, 3H2 O'
_chemical_formula_sum 'C15 H20 N2 Ni O9'
_chemical_formula_weight 431.04
_chemical_name_systematic
;
trans-Diaqua(malonato)(1,10-phenanthroline)nickel(II) trihydrate
;
_space_group_IT_number 13
_symmetry_cell_setting monoclinic
_symmetry_space_group_name_Hall '-P 2yac'
_symmetry_space_group_name_H-M 'P 1 2/n 1'
_atom_sites_solution_hydrogens geom
_atom_sites_solution_primary direct
_atom_sites_solution_secondary difmap
_audit_creation_method SHELXL-97
_cell_angle_alpha 90
_cell_angle_beta 116.1890(10)
_cell_angle_gamma 90
_cell_formula_units_Z 2
_cell_length_a 8.9389(3)
_cell_length_b 12.1466(4)
_cell_length_c 9.4334(3)
_cell_measurement_reflns_used 6646
_cell_measurement_temperature 295.0(10)
_cell_measurement_theta_max 27.4
_cell_measurement_theta_min 2.5
_cell_volume 919.11(5)
_computing_cell_refinement PROCESS-AUTO
_computing_data_collection 'PROCESS-AUTO (Rigaku, 1998)'
_computing_data_reduction 'CrystalStructure (Rigaku/MSC, 2002)'
_computing_molecular_graphics 'ORTEP-3 for Windows (Farrugia, 1997)'
_computing_publication_material 'WinGX (Farrugia, 1999)'
_computing_structure_refinement 'SHELXL97 (Sheldrick, 1997)'
_computing_structure_solution 'SIR92 (Altomare <i>et al.</i>,  1993)'
_diffrn_ambient_temperature 295.0(10)
_diffrn_detector_area_resol_mean 10.00
_diffrn_measured_fraction_theta_full 0.999
_diffrn_measured_fraction_theta_max 0.999
_diffrn_measurement_device_type 'Rigaku R-AXIS RAPID'
_diffrn_measurement_method \w
_diffrn_radiation_monochromator graphite
_diffrn_radiation_source 'fine-focus sealed tube'
_diffrn_radiation_type MoK\a
_diffrn_radiation_wavelength 0.71069
_diffrn_reflns_av_R_equivalents 0.016
_diffrn_reflns_av_sigmaI/netI 0.020
_diffrn_reflns_limit_h_max 11
_diffrn_reflns_limit_h_min -11
_diffrn_reflns_limit_k_max 15
_diffrn_reflns_limit_k_min -15
_diffrn_reflns_limit_l_max 12
_diffrn_reflns_limit_l_min -12
_diffrn_reflns_number 4010
_diffrn_reflns_theta_full 27.4
_diffrn_reflns_theta_max 27.4
_diffrn_reflns_theta_min 1.7
_diffrn_standards_decay_% 0
_diffrn_standards_number 0
_exptl_absorpt_coefficient_mu 1.107
_exptl_absorpt_correction_T_max 0.717
_exptl_absorpt_correction_T_min 0.632
_exptl_absorpt_correction_type multi-scan
_exptl_absorpt_process_details '(ABSCOR; Higashi, 1995)'
_exptl_crystal_colour pale-blue
_exptl_crystal_density_diffrn 1.558
_exptl_crystal_density_method 'not measured'
_exptl_crystal_description block
_exptl_crystal_F_000 448.00
_exptl_crystal_size_max 0.40
_exptl_crystal_size_mid 0.37
_exptl_crystal_size_min 0.30
_refine_diff_density_max 0.34
_refine_diff_density_min -0.38
_refine_ls_extinction_coef 0.054(3)
_refine_ls_extinction_expression Fc^*^=kFc[1+0.001xFc^2^\l^3^/sin(2\q)]^-1/4^
_refine_ls_extinction_method SHELXL97
_refine_ls_goodness_of_fit_ref 1.09
_refine_ls_hydrogen_treatment constr
_refine_ls_matrix_type full
_refine_ls_number_parameters 129
_refine_ls_number_reflns 2097
_refine_ls_number_restraints 0
_refine_ls_restrained_S_all 1.09
_refine_ls_R_factor_all 0.028
_refine_ls_R_factor_gt 0.025
_refine_ls_shift/su_max 0.001
_refine_ls_shift/su_mean 0.000
_refine_ls_structure_factor_coef Fsqd
_refine_ls_weighting_details 'calc w = 1/[\s^2^(Fo^2^)+(0.0426P)^2^+0.2459P] where P = (Fo^2^+2Fc^2^)/3'
_refine_ls_weighting_scheme calc
_refine_ls_wR_factor_gt 0.067
_refine_ls_wR_factor_ref 0.076
_reflns_number_gt 1893
_reflns_number_total 2097
_reflns_threshold_expression I>2\s(I)
_cod_data_source_file tk6278.cif
_cod_data_source_block I
_cod_original_sg_symbol_H-M 'P 2/n'
_cod_database_code 2207672
_cod_database_fobs_code 2207672

loop_
_symmetry_equiv_pos_as_xyz
'x, y, z'
'-x+1/2, y, -z+1/2'
'-x, -y, -z'
'x-1/2, -y, z-1/2'

loop_
_atom_site_label
_atom_site_fract_x
_atom_site_fract_y
_atom_site_fract_z
_atom_site_U_iso_or_equiv
_atom_site_adp_type
_atom_site_calc_flag
_atom_site_refinement_flags
_atom_site_occupancy
_atom_site_type_symbol
Ni 0.75 0.20782(2) 0.75 0.02689(12) Uani d S 1 Ni
O1 0.57057(15) 0.09356(10) 0.68970(16) 0.0392(3) Uani d . 1 O
O2 0.47803(16) -0.06975(10) 0.71428(15) 0.0412(3) Uani d . 1 O
O3 0.77262(16) 0.21221(9) 0.98235(14) 0.0354(3) Uani d . 1 O
H31 0.8368 0.1650 1.0345 0.050 Uiso d R 1 H
H32 0.6717 0.2035 0.9825 0.050 Uiso d R 1 H
O4 0.4808(2) 0.19787(12) 1.01179(19) 0.0555(4) Uani d . 1 O
H41 0.4938 0.1593 1.1013 0.050 Uiso d R 1 H
H42 0.3998 0.1614 0.9223 0.050 Uiso d R 1 H
O5 0.25 0.07805(18) 0.75 0.0546(5) Uani d S 1 O
H5 0.1799 0.0362 0.7680 0.050 Uiso d R 1 H
N1 0.58485(17) 0.33809(11) 0.69996(15) 0.0278(3) Uani d . 1 N
C1 0.4209(2) 0.33576(14) 0.64981(19) 0.0329(3) Uani d . 1 C
H1 0.3677 0.2678 0.6327 0.039 Uiso calc R 1 H
C2 0.3251(2) 0.43131(15) 0.6217(2) 0.0373(4) Uani d . 1 C
H2 0.2102 0.4265 0.5857 0.045 Uiso calc R 1 H
C3 0.4010(2) 0.53178(15) 0.6474(2) 0.0379(4) Uani d . 1 C
H3 0.3386 0.5960 0.6300 0.045 Uiso calc R 1 H
C4 0.5755(2) 0.53724(13) 0.70063(18) 0.0321(3) Uani d . 1 C
C5 0.66102(19) 0.43735(12) 0.72405(17) 0.0267(3) Uani d . 1 C
C6 0.6662(2) 0.63776(14) 0.7267(2) 0.0396(4) Uani d . 1 C
H6 0.6101 0.7044 0.7116 0.048 Uiso calc R 1 H
C7 0.5901(2) -0.00650(14) 0.7164(2) 0.0357(4) Uani d . 1 C
C8 0.7681(7) -0.0590(3) 0.8061(7) 0.066(2) Uani d P 0.50 C
H81 0.7976 -0.0583 0.9182 0.080 Uiso calc PR 0.50 H
H82 0.7606 -0.1355 0.7742 0.080 Uiso calc PR 0.50 H

loop_
_atom_site_aniso_label
_atom_site_aniso_U_11
_atom_site_aniso_U_22
_atom_site_aniso_U_33
_atom_site_aniso_U_12
_atom_site_aniso_U_13
_atom_site_aniso_U_23
Ni 0.02457(17) 0.02030(16) 0.03549(18) 0 0.01298(12) 0
O1 0.0281(6) 0.0287(6) 0.0573(7) -0.0031(5) 0.0157(5) 0.0009(5)
O2 0.0390(7) 0.0380(7) 0.0472(7) -0.0151(5) 0.0195(6) -0.0029(5)
O3 0.0339(6) 0.0338(6) 0.0388(6) 0.0047(5) 0.0162(5) 0.0067(5)
O4 0.0492(8) 0.0673(10) 0.0542(8) -0.0019(7) 0.0267(7) 0.0083(7)
O5 0.0403(11) 0.0616(13) 0.0708(13) 0 0.0327(10) 0
N1 0.0283(6) 0.0263(6) 0.0293(6) 0.0008(5) 0.0132(5) 0.0014(5)
C1 0.0301(8) 0.0357(8) 0.0343(8) 0.0003(7) 0.0155(6) 0.0024(6)
C2 0.0302(8) 0.0486(10) 0.0352(8) 0.0084(7) 0.0163(7) 0.0050(7)
C3 0.0431(10) 0.0375(9) 0.0357(8) 0.0155(7) 0.0198(7) 0.0067(7)
C4 0.0410(9) 0.0290(8) 0.0272(7) 0.0055(7) 0.0159(7) 0.0017(6)
C5 0.0323(8) 0.0248(7) 0.0242(6) 0.0013(6) 0.0135(6) 0.0006(5)
C6 0.0564(11) 0.0232(7) 0.0392(9) 0.0064(7) 0.0211(8) 0.0020(6)
C7 0.0305(8) 0.0292(8) 0.0490(9) -0.0053(6) 0.0192(7) -0.0042(7)
C8 0.037(3) 0.0264(15) 0.133(6) 0.0044(18) 0.035(4) 0.020(2)

loop_
_atom_type_symbol
_atom_type_description
_atom_type_scat_dispersion_real
_atom_type_scat_dispersion_imag
_atom_type_scat_source
C C 0.0033 0.0016 'International Tables Vol C Tables 4.2.6.8 and 6.1.1.4'
H H 0.0000 0.0000 'International Tables Vol C Tables 4.2.6.8 and 6.1.1.4'
N N 0.0061 0.0033 'International Tables Vol C Tables 4.2.6.8 and 6.1.1.4'
O O 0.0106 0.0060 'International Tables Vol C Tables 4.2.6.8 and 6.1.1.4'
Ni Ni 0.3393 1.1124 'International Tables Vol C Tables 4.2.6.8 and 6.1.1.4'

loop_
_geom_angle_atom_site_label_1
_geom_angle_atom_site_label_2
_geom_angle_atom_site_label_3
_geom_angle_site_symmetry_1
_geom_angle_site_symmetry_3
_geom_angle
_geom_angle_publ_flag
O1 Ni O3 . . 90.58(5) y
O1 Ni N1 . . 93.65(5) y
O1 Ni O1 . 2_656 92.35(7) y
O1 Ni N1 . 2_656 173.83(5) y
O1 Ni N1 2_656 2_656 93.65(5) n
O1 Ni N1 2_656 . 173.83(5) n
O1 Ni O3 2_656 . 91.42(5) n
O1 Ni O3 . 2_656 91.42(5) y
O1 Ni O3 2_656 2_656 90.58(5) n
O3 Ni O3 . 2_656 177.11(6) y
O3 Ni N1 . 2_656 90.69(5) y
N1 Ni O3 . . 87.10(5) y
N1 Ni N1 . 2_656 80.38(7) y
N1 Ni O3 2_656 2_656 87.10(5) n
N1 Ni O3 . 2_656 90.69(5) n
C7 O1 Ni . . 126.81(12) ?
Ni O3 H31 . . 109.4 ?
Ni O3 H32 . . 111.0 ?
H31 O3 H32 . . 110.8 ?
H41 O4 H42 . . 108.3 ?
C1 N1 C5 . . 118.26(14) ?
C1 N1 Ni . . 128.97(11) ?
C5 N1 Ni . . 112.77(10) ?
N1 C1 C2 . . 122.56(16) ?
N1 C1 H1 . . 118.7 ?
C2 C1 H1 . . 118.7 ?
C3 C2 C1 . . 119.62(16) ?
C3 C2 H2 . . 120.2 ?
C1 C2 H2 . . 120.2 ?
C2 C3 C4 . . 119.29(16) ?
C2 C3 H3 . . 120.4 ?
C4 C3 H3 . . 120.4 ?
C5 C4 C3 . . 117.12(15) ?
C5 C4 C6 . . 119.08(15) ?
C3 C4 C6 . . 123.77(16) ?
N1 C5 C4 . . 123.15(15) ?
N1 C5 C5 . 2_656 117.03(8) ?
C4 C5 C5 . 2_656 119.83(10) ?
C6 C6 C4 2_656 . 121.09(10) ?
C6 C6 H6 2_656 . 119.5 ?
C4 C6 H6 . . 119.5 ?
O1 C7 O2 . . 123.93(17) ?
O1 C7 C8 . 2_656 115.8(2) ?
O2 C7 C8 . 2_656 116.8(2) ?
O1 C7 C8 . . 121.8(2) ?
O2 C7 C8 . . 111.8(2) ?
C8 C7 C8 2_656 . 36.2(4) ?
C8 C8 C7 2_656 2_656 75.0(7) ?
C8 C8 C7 2_656 . 68.8(6) ?
C7 C8 C7 2_656 . 117.7(3) ?
C8 C8 H81 2_656 . 176.5 ?
C7 C8 H81 2_656 . 107.9 ?
C7 C8 H81 . . 107.9 ?
C8 C8 H82 2_656 . 73.4 ?
C7 C8 H82 2_656 . 107.9 ?
C7 C8 H82 . . 107.9 ?
H81 C8 H82 . . 107.2 ?

loop_
_geom_bond_atom_site_label_1
_geom_bond_atom_site_label_2
_geom_bond_site_symmetry_2
_geom_bond_distance
_geom_bond_publ_flag
Ni O1 . 2.0042(12) y
Ni O3 . 2.1111(12) y
Ni O1 2_656 2.0042(12) n
Ni N1 2_656 2.0714(13) n
Ni N1 . 2.0714(13) y
Ni O3 2_656 2.1111(12) n
O1 C7 . 1.238(2) ?
O2 C7 . 1.255(2) ?
O3 H31 . 0.8069 ?
O3 H32 . 0.9089 ?
O4 H41 . 0.9278 ?
O4 H42 . 0.9454 ?
O5 H5 . 0.8795 ?
N1 C1 . 1.327(2) ?
N1 C5 . 1.3536(19) ?
C1 C2 . 1.396(2) ?
C1 H1 . 0.9300 ?
C2 C3 . 1.365(3) ?
C2 H2 . 0.9300 ?
C3 C4 . 1.413(2) ?
C3 H3 . 0.9300 ?
C4 C5 . 1.399(2) ?
C4 C6 . 1.426(2) ?
C5 C5 2_656 1.443(3) ?
C6 C6 2_656 1.362(4) ?
C6 H6 . 0.9300 ?
C7 C8 2_656 1.516(6) ?
C7 C8 . 1.571(6) ?
C8 C8 2_656 0.961(12) ?
C8 C7 2_656 1.516(6) ?
C8 H81 . 0.9700 ?
C8 H82 . 0.9700 ?

loop_
_geom_hbond_atom_site_label_D
_geom_hbond_atom_site_label_H
_geom_hbond_atom_site_label_A
_geom_hbond_site_symmetry_A
_geom_hbond_distance_DH
_geom_hbond_distance_HA
_geom_hbond_distance_DA
_geom_hbond_angle_DHA
_geom_hbond_publ_flag
O3 H31 O2 4_656 0.81 1.98 2.7580(18) 162 y
O3 H32 O4 . 0.91 1.85 2.748(2) 171 y
O4 H41 O2 3_657 0.93 1.97 2.897(2) 177 y
O4 H42 O5 . 0.95 1.88 2.824(2) 175 y
O5 H5 O2 2_556 0.88 1.97 2.846(2) 173 y
O5 H5 O1 2_556 0.88 2.54 3.1637(15) 129 y
